data_7019883
loop_
_publ_author_name
'Demir, Selvan'
'Siladke, Nathan A.'
'Ziller, Joseph W.'
'Evans, William J.'

_publ_section_title
;
 Scandium and yttrium metallocene borohydride complexes: comparisons of
 (BH(4))(1-)vs. (BPh(4))(1-) coordination and reactivity.
;
_journal_issue 32
_journal_name_full 'Dalton transactions (Cambridge, England : 2003)'
_journal_page_first 9659
_journal_page_last 9666
_journal_paper_doi 10.1039/c2dt30861d
_journal_volume 41
_journal_year 2012
_chemical_formula_sum 'C28 H46 B Sc'
_chemical_formula_weight 438.42
_chemical_name_systematic
;
?
;
_space_group_IT_number 2
_symmetry_cell_setting triclinic
_symmetry_space_group_name_Hall '-P 1'
_symmetry_space_group_name_H-M 'P -1'
_atom_sites_solution_hydrogens mixed
_atom_sites_solution_primary direct
_atom_sites_solution_secondary difmap
_audit_creation_method SHELXTL
_cell_angle_alpha 69.3342(6)
_cell_angle_beta 77.1285(7)
_cell_angle_gamma 87.1072(7)
_cell_formula_units_Z 4
_cell_length_a 9.1910(5)
_cell_length_b 15.1368(8)
_cell_length_c 19.9838(11)
_cell_measurement_reflns_used 7657
_cell_measurement_temperature 143(2)
_cell_measurement_theta_max 28.18
_cell_measurement_theta_min 2.65
_cell_volume 2534.7(2)
_computing_cell_refinement 'Bruker SAINT'
_computing_data_collection 'Bruker APEX2'
_computing_data_reduction 'Bruker SAINT'
_computing_molecular_graphics 'Bruker SHELXTL'
_computing_publication_material 'Bruker SHELXTL'
_computing_structure_refinement 'SHELXL-97 (Sheldrick, 2008)'
_computing_structure_solution 'SHELXS-97 (Sheldrick, 2008)'
_diffrn_ambient_temperature 143(2)
_diffrn_measured_fraction_theta_full 0.995
_diffrn_measured_fraction_theta_max 0.894
_diffrn_measurement_device_type 'Bruker APEX-II CCD'
_diffrn_measurement_method '\f and \w scans'
_diffrn_radiation_monochromator graphite
_diffrn_radiation_source 'fine-focus sealed tube'
_diffrn_radiation_type MoK\a
_diffrn_radiation_wavelength 0.71073
_diffrn_reflns_av_R_equivalents 0.0265
_diffrn_reflns_av_sigmaI/netI 0.0407
_diffrn_reflns_limit_h_max 12
_diffrn_reflns_limit_h_min -12
_diffrn_reflns_limit_k_max 20
_diffrn_reflns_limit_k_min -19
_diffrn_reflns_limit_l_max 25
_diffrn_reflns_limit_l_min -26
_diffrn_reflns_number 25391
_diffrn_reflns_theta_full 25.50
_diffrn_reflns_theta_max 28.55
_diffrn_reflns_theta_min 1.12
_exptl_absorpt_coefficient_mu 0.303
_exptl_absorpt_correction_T_max 0.9712
_exptl_absorpt_correction_T_min 0.9120
_exptl_absorpt_correction_type numerical
_exptl_absorpt_process_details 'Bruker SADABS'
_exptl_crystal_colour yellow
_exptl_crystal_density_diffrn 1.149
_exptl_crystal_density_meas ?
_exptl_crystal_density_method 'not measured'
_exptl_crystal_description needle
_exptl_crystal_F_000 960
_exptl_crystal_size_max 0.31
_exptl_crystal_size_mid 0.10
_exptl_crystal_size_min 0.10
_refine_diff_density_max 1.027
_refine_diff_density_min -0.391
_refine_diff_density_rms 0.056
_refine_ls_extinction_method none
_refine_ls_goodness_of_fit_ref 1.030
_refine_ls_hydrogen_treatment mixed
_refine_ls_matrix_type full
_refine_ls_number_parameters 577
_refine_ls_number_reflns 11549
_refine_ls_number_restraints 2
_refine_ls_restrained_S_all 1.030
_refine_ls_R_factor_all 0.0622
_refine_ls_R_factor_gt 0.0463
_refine_ls_shift/su_max 0.000
_refine_ls_shift/su_mean 0.000
_refine_ls_structure_factor_coef Fsqd
_refine_ls_weighting_details 'calc w=1/[\s^2^(Fo^2^)+(0.0539P)^2^+1.6198P] where P=(Fo^2^+2Fc^2^)/3'
_refine_ls_weighting_scheme calc
_refine_ls_wR_factor_gt 0.1139
_refine_ls_wR_factor_ref 0.1225
_reflns_number_gt 9163
_reflns_number_total 11549
_reflns_threshold_expression >2sigma(I)
_cod_data_source_file c2dt30861d.txt
_cod_data_source_block sd25
_cod_depositor_comments
;
The following automatic conversions were performed:

'_symmetry_cell_setting' value 'Triclinic' changed to 'triclinic'
according to /home/saulius/struct/CIF-dictionaries/cif_core.dic
dictionary named 'cif_core.dic' version 2.4.1 from 2010-06-29.

Automatic conversion script
Id: cif_fix_values 1891 2012-01-12 08:04:46Z andrius 

The following automatic conversions were performed:

'_exptl_crystal_density_meas' value 'none' was changed to '?' - the
value is perceived as not measured.

Automatic conversion script
Id: cif_fix_values 3008 2015-01-20 13:52:24Z robertas 

The following automatic conversions were performed:

'_atom_sites_solution_hydrogens' value 'difmap & geom' was changed to
'mixed'.

Automatic conversion script
Id: cif_fix_values 6452 2018-10-05 10:23:21Z andrius 
;
_cod_original_sg_symbol_H-M P-1
_cod_database_code 7019883

loop_
_symmetry_equiv_pos_as_xyz
'x, y, z'
'-x, -y, -z'

loop_
_atom_site_label
_atom_site_type_symbol
_atom_site_fract_x
_atom_site_fract_y
_atom_site_fract_z
_atom_site_U_iso_or_equiv
_atom_site_adp_type
_atom_site_occupancy
_atom_site_symmetry_multiplicity
_atom_site_calc_flag
_atom_site_refinement_flags
Sc1 Sc 0.18239(4) 0.03552(2) 0.203365(18) 0.01609(9) Uani 1 1 d .
C1 C -0.07298(19) -0.02700(13) 0.28175(10) 0.0189(4) Uani 1 1 d .
C2 C -0.0574(2) -0.04673(13) 0.21623(10) 0.0195(4) Uani 1 1 d .
C3 C -0.0528(2) 0.04022(13) 0.15726(10) 0.0212(4) Uani 1 1 d .
C4 C -0.0543(2) 0.11410(13) 0.18567(11) 0.0227(4) Uani 1 1 d .
C5 C -0.0688(2) 0.07266(13) 0.26266(11) 0.0212(4) Uani 1 1 d .
C6 C -0.1135(2) -0.10218(15) 0.35629(10) 0.0270(4) Uani 1 1 d .
H6A H -0.1951 -0.1426 0.3578 0.041 Uiso 1 1 calc R
H6B H -0.1455 -0.0725 0.3934 0.041 Uiso 1 1 calc R
H6C H -0.0265 -0.1405 0.3664 0.041 Uiso 1 1 calc R
C7 C -0.0674(2) -0.14348(14) 0.21222(12) 0.0266(4) Uani 1 1 d .
H7A H -0.1673 -0.1716 0.2377 0.040 Uiso 1 1 calc R
H7B H 0.0076 -0.1834 0.2356 0.040 Uiso 1 1 calc R
H7C H -0.0491 -0.1385 0.1608 0.040 Uiso 1 1 calc R
C8 C -0.0823(2) 0.04801(16) 0.08454(11) 0.0323(5) Uani 1 1 d .
H8A H -0.1869 0.0301 0.0909 0.048 Uiso 1 1 calc R
H8B H -0.0170 0.0058 0.0647 0.048 Uiso 1 1 calc R
H8C H -0.0625 0.1133 0.0505 0.048 Uiso 1 1 calc R
C9 C -0.0604(2) 0.21842(14) 0.14441(14) 0.0354(5) Uani 1 1 d .
H9A H -0.1609 0.2402 0.1586 0.053 Uiso 1 1 calc R
H9B H -0.0367 0.2303 0.0916 0.053 Uiso 1 1 calc R
H9C H 0.0123 0.2526 0.1562 0.053 Uiso 1 1 calc R
C10 C -0.0945(2) 0.12716(16) 0.31412(13) 0.0320(5) Uani 1 1 d .
H10A H -0.1648 0.1773 0.2992 0.048 Uiso 1 1 calc R
H10B H 0.0005 0.1552 0.3126 0.048 Uiso 1 1 calc R
H10C H -0.1358 0.0844 0.3641 0.048 Uiso 1 1 calc R
C11 C 0.4374(2) 0.00196(13) 0.14588(10) 0.0205(4) Uani 1 1 d .
C12 C 0.3425(2) 0.00407(13) 0.09800(10) 0.0213(4) Uani 1 1 d .
C13 C 0.2981(2) 0.09861(13) 0.06811(10) 0.0218(4) Uani 1 1 d .
C14 C 0.3580(2) 0.15327(13) 0.10079(10) 0.0218(4) Uani 1 1 d .
C15 C 0.4487(2) 0.09459(13) 0.14690(10) 0.0209(4) Uani 1 1 d .
C16 C 0.5233(2) -0.08269(14) 0.18087(11) 0.0281(4) Uani 1 1 d .
H16A H 0.5720 -0.1099 0.1440 0.042 Uiso 1 1 calc R
H16B H 0.4547 -0.1300 0.2205 0.042 Uiso 1 1 calc R
H16C H 0.5993 -0.0633 0.2009 0.042 Uiso 1 1 calc R
C17 C 0.3157(2) -0.07692(15) 0.07434(12) 0.0300(5) Uani 1 1 d .
H17A H 0.3976 -0.0782 0.0338 0.045 Uiso 1 1 calc R
H17B H 0.2212 -0.0686 0.0581 0.045 Uiso 1 1 calc R
H17C H 0.3108 -0.1365 0.1157 0.045 Uiso 1 1 calc R
C18 C 0.2361(2) 0.13985(15) 0.00063(11) 0.0305(5) Uani 1 1 d .
H18A H 0.3175 0.1693 -0.0418 0.046 Uiso 1 1 calc R
H18B H 0.1636 0.1876 0.0069 0.046 Uiso 1 1 calc R
H18C H 0.1868 0.0897 -0.0073 0.046 Uiso 1 1 calc R
C19 C 0.3493(2) 0.25869(14) 0.08141(12) 0.0308(5) Uani 1 1 d .
H19A H 0.4426 0.2892 0.0481 0.046 Uiso 1 1 calc R
H19B H 0.3337 0.2741 0.1261 0.046 Uiso 1 1 calc R
H19C H 0.2658 0.2815 0.0573 0.046 Uiso 1 1 calc R
C20 C 0.5545(2) 0.13393(15) 0.17744(11) 0.0279(4) Uani 1 1 d .
H20A H 0.6178 0.1841 0.1376 0.042 Uiso 1 1 calc R
H20B H 0.6173 0.0835 0.2011 0.042 Uiso 1 1 calc R
H20C H 0.4975 0.1599 0.2136 0.042 Uiso 1 1 calc R
B1 B 0.2670(2) -0.01141(15) 0.32828(11) 0.0190(4) Uani 1 1 d .
C21 C 0.4339(2) -0.03217(13) 0.34311(10) 0.0220(4) Uani 1 1 d .
H21A H 0.5051 -0.0238 0.2953 0.026 Uiso 1 1 calc R
C22 C 0.4347(2) -0.13631(15) 0.39383(12) 0.0301(5) Uani 1 1 d .
H22A H 0.4129 -0.1773 0.3678 0.036 Uiso 1 1 calc R
H22B H 0.5363 -0.1503 0.4030 0.036 Uiso 1 1 calc R
C23 C 0.3237(2) -0.16208(15) 0.46743(12) 0.0319(5) Uani 1 1 d .
H23A H 0.3626 -0.1368 0.4996 0.038 Uiso 1 1 calc R
H23B H 0.3159 -0.2317 0.4908 0.038 Uiso 1 1 calc R
C24 C 0.1673(2) -0.12446(15) 0.46170(11) 0.0278(4) Uani 1 1 d .
H24A H 0.1129 -0.1263 0.5109 0.033 Uiso 1 1 calc R
H24B H 0.1134 -0.1680 0.4478 0.033 Uiso 1 1 calc R
C25 C 0.1604(2) -0.02344(14) 0.40686(10) 0.0209(4) Uani 1 1 d .
H25A H 0.0554 -0.0127 0.4004 0.025 Uiso 1 1 calc R
C26 C 0.2063(2) 0.05387(15) 0.43244(11) 0.0276(4) Uani 1 1 d .
H26A H 0.1905 0.1164 0.3969 0.033 Uiso 1 1 calc R
H26B H 0.1398 0.0480 0.4803 0.033 Uiso 1 1 calc R
C27 C 0.3682(2) 0.05038(16) 0.44052(11) 0.0286(4) Uani 1 1 d .
H27A H 0.3772 -0.0027 0.4857 0.034 Uiso 1 1 calc R
H27B H 0.3942 0.1095 0.4464 0.034 Uiso 1 1 calc R
C28 C 0.4803(2) 0.03809(15) 0.37539(11) 0.0270(4) Uani 1 1 d .
H28A H 0.5752 0.0173 0.3908 0.032 Uiso 1 1 calc R
H28B H 0.5003 0.1006 0.3358 0.032 Uiso 1 1 calc R
Sc2 Sc 0.29322(4) 0.49914(2) 0.294580(18) 0.01697(9) Uani 1 1 d .
C29 C 0.0226(2) 0.51957(14) 0.34376(10) 0.0215(4) Uani 1 1 d .
C30 C 0.1073(2) 0.55574(13) 0.38038(10) 0.0202(4) Uani 1 1 d .
C31 C 0.1763(2) 0.47949(14) 0.42552(10) 0.0214(4) Uani 1 1 d .
C32 C 0.1442(2) 0.39686(13) 0.41261(10) 0.0231(4) Uani 1 1 d .
C33 C 0.0469(2) 0.42223(14) 0.36243(11) 0.0234(4) Uani 1 1 d .
C34 C -0.0907(2) 0.57794(16) 0.30443(11) 0.0299(5) Uani 1 1 d .
H34A H -0.1548 0.6076 0.3362 0.045 Uiso 1 1 calc R
H34B H -0.1519 0.5372 0.2921 0.045 Uiso 1 1 calc R
H34C H -0.0391 0.6270 0.2594 0.045 Uiso 1 1 calc R
C35 C 0.1025(2) 0.65497(14) 0.38066(12) 0.0292(5) Uani 1 1 d .
H35A H 0.0009 0.6677 0.4027 0.044 Uiso 1 1 calc R
H35B H 0.1315 0.6995 0.3302 0.044 Uiso 1 1 calc R
H35C H 0.1718 0.6624 0.4093 0.044 Uiso 1 1 calc R
C36 C 0.2398(2) 0.48573(16) 0.48666(11) 0.0289(4) Uani 1 1 d .
H36A H 0.1600 0.4992 0.5231 0.043 Uiso 1 1 calc R
H36B H 0.3165 0.5365 0.4670 0.043 Uiso 1 1 calc R
H36C H 0.2843 0.4256 0.5099 0.043 Uiso 1 1 calc R
C37 C 0.1863(3) 0.29763(14) 0.45120(12) 0.0335(5) Uani 1 1 d .
H37A H 0.0958 0.2591 0.4797 0.050 Uiso 1 1 calc R
H37B H 0.2507 0.2982 0.4841 0.050 Uiso 1 1 calc R
H37C H 0.2400 0.2709 0.4149 0.050 Uiso 1 1 calc R
C38 C -0.0250(2) 0.35245(16) 0.34021(12) 0.0328(5) Uani 1 1 d .
H38A H -0.0658 0.2979 0.3838 0.049 Uiso 1 1 calc R
H38B H 0.0500 0.3314 0.3062 0.049 Uiso 1 1 calc R
H38C H -0.1056 0.3828 0.3162 0.049 Uiso 1 1 calc R
C39 C 0.53958(19) 0.57700(13) 0.22808(10) 0.0202(4) Uani 1 1 d .
C40 C 0.5243(2) 0.56435(13) 0.30338(11) 0.0205(4) Uani 1 1 d .
C41 C 0.5276(2) 0.46603(13) 0.34295(10) 0.0202(4) Uani 1 1 d .
C42 C 0.5368(2) 0.41845(13) 0.29251(10) 0.0199(4) Uani 1 1 d .
C43 C 0.5493(2) 0.48697(13) 0.22140(10) 0.0205(4) Uani 1 1 d .
C44 C 0.5595(2) 0.67153(14) 0.16713(12) 0.0295(5) Uani 1 1 d .
H44A H 0.6261 0.7124 0.1764 0.044 Uiso 1 1 calc R
H44B H 0.4623 0.7007 0.1649 0.044 Uiso 1 1 calc R
H44C H 0.6032 0.6631 0.1204 0.044 Uiso 1 1 calc R
C45 C 0.5249(2) 0.64437(14) 0.33170(12) 0.0282(4) Uani 1 1 d .
H45A H 0.6154 0.6841 0.3057 0.042 Uiso 1 1 calc R
H45B H 0.5230 0.6186 0.3843 0.042 Uiso 1 1 calc R
H45C H 0.4367 0.6824 0.3235 0.042 Uiso 1 1 calc R
C46 C 0.5546(2) 0.42013(15) 0.41884(11) 0.0287(4) Uani 1 1 d .
H46A H 0.6593 0.4025 0.4158 0.043 Uiso 1 1 calc R
H46B H 0.4898 0.3635 0.4449 0.043 Uiso 1 1 calc R
H46C H 0.5324 0.4645 0.4453 0.043 Uiso 1 1 calc R
C47 C 0.5524(2) 0.31374(14) 0.30924(12) 0.0302(5) Uani 1 1 d .
H47A H 0.6520 0.3015 0.2847 0.045 Uiso 1 1 calc R
H47B H 0.4766 0.2902 0.2916 0.045 Uiso 1 1 calc R
H47C H 0.5387 0.2814 0.3623 0.045 Uiso 1 1 calc R
C48 C 0.5905(2) 0.46259(16) 0.15299(11) 0.0308(5) Uani 1 1 d .
H48A H 0.6862 0.4308 0.1515 0.046 Uiso 1 1 calc R
H48B H 0.5994 0.5205 0.1099 0.046 Uiso 1 1 calc R
H48C H 0.5129 0.4205 0.1530 0.046 Uiso 1 1 calc R
B2 B 0.2096(2) 0.54625(15) 0.16851(12) 0.0207(4) Uani 1 1 d .
C49 C 0.3112(2) 0.59504(14) 0.08681(11) 0.0257(4) Uani 1 1 d .
H49A H 0.4154 0.6055 0.0903 0.031 Uiso 1 1 calc R
C50 C 0.2462(2) 0.69133(14) 0.04791(11) 0.0287(4) Uani 1 1 d .
H50A H 0.3176 0.7426 0.0404 0.034 Uiso 1 1 calc R
H50B H 0.2356 0.6938 -0.0009 0.034 Uiso 1 1 calc R
C51 C 0.0929(3) 0.70904(15) 0.09132(12) 0.0332(5) Uani 1 1 d .
H51A H 0.1077 0.7214 0.1349 0.040 Uiso 1 1 calc R
H51B H 0.0512 0.7664 0.0601 0.040 Uiso 1 1 calc R
C52 C -0.0191(2) 0.62760(16) 0.11631(12) 0.0316(5) Uani 1 1 d .
H52A H -0.0490 0.6229 0.0730 0.038 Uiso 1 1 calc R
H52B H -0.1095 0.6405 0.1487 0.038 Uiso 1 1 calc R
C53 C 0.0448(2) 0.53093(15) 0.15855(11) 0.0268(4) Uani 1 1 d .
H53A H -0.0228 0.5016 0.2078 0.032 Uiso 1 1 calc R
C54 C 0.0576(3) 0.46317(16) 0.11553(12) 0.0323(5) Uani 1 1 d .
H54A H 0.0950 0.4022 0.1442 0.039 Uiso 1 1 calc R
H54B H -0.0431 0.4509 0.1100 0.039 Uiso 1 1 calc R
C55 C 0.1609(3) 0.50089(16) 0.03989(12) 0.0332(5) Uani 1 1 d .
H55A H 0.1704 0.4519 0.0171 0.040 Uiso 1 1 calc R
H55B H 0.1160 0.5566 0.0086 0.040 Uiso 1 1 calc R
C56 C 0.3133(2) 0.52843(16) 0.04283(11) 0.0311(5) Uani 1 1 d .
H56A H 0.3709 0.5601 -0.0079 0.037 Uiso 1 1 calc R
H56B H 0.3658 0.4704 0.0653 0.037 Uiso 1 1 calc R
H1A H 0.226(2) -0.0627(11) 0.2969(12) 0.029(6) Uiso 1 1 d D
H1B H 0.251(2) 0.0656(11) 0.2832(12) 0.028(6) Uiso 1 1 d D
H2A H 0.218(3) 0.5913(12) 0.2109(12) 0.033(6) Uiso 1 1 d D
H2B H 0.258(3) 0.4702(12) 0.2065(12) 0.034(6) Uiso 1 1 d D

loop_
_atom_site_aniso_label
_atom_site_aniso_U_11
_atom_site_aniso_U_22
_atom_site_aniso_U_33
_atom_site_aniso_U_23
_atom_site_aniso_U_13
_atom_site_aniso_U_12
Sc1 0.01464(17) 0.01600(17) 0.01678(17) -0.00505(13) -0.00269(13) -0.00047(12)
C1 0.0122(8) 0.0235(9) 0.0205(9) -0.0075(7) -0.0031(7) -0.0004(7)
C2 0.0161(9) 0.0206(9) 0.0213(9) -0.0067(7) -0.0036(7) -0.0015(7)
C3 0.0166(9) 0.0233(9) 0.0226(9) -0.0052(8) -0.0062(7) -0.0019(7)
C4 0.0157(9) 0.0187(9) 0.0327(11) -0.0055(8) -0.0089(8) 0.0006(7)
C5 0.0137(8) 0.0229(9) 0.0305(10) -0.0132(8) -0.0060(7) 0.0027(7)
C6 0.0221(10) 0.0347(11) 0.0204(10) -0.0055(8) -0.0024(8) -0.0057(8)
C7 0.0282(11) 0.0215(10) 0.0322(11) -0.0117(8) -0.0066(8) -0.0013(8)
C8 0.0294(11) 0.0417(13) 0.0230(10) -0.0043(9) -0.0093(9) -0.0091(9)
C9 0.0271(11) 0.0190(10) 0.0564(15) -0.0038(10) -0.0170(10) 0.0002(8)
C10 0.0245(10) 0.0366(12) 0.0466(13) -0.0279(11) -0.0114(9) 0.0097(9)
C11 0.0162(9) 0.0208(9) 0.0204(9) -0.0060(7) 0.0019(7) 0.0010(7)
C12 0.0225(9) 0.0214(9) 0.0176(9) -0.0072(7) 0.0016(7) -0.0027(7)
C13 0.0198(9) 0.0236(9) 0.0169(9) -0.0033(7) 0.0004(7) -0.0025(7)
C14 0.0199(9) 0.0195(9) 0.0218(9) -0.0050(7) 0.0011(7) -0.0039(7)
C15 0.0159(9) 0.0233(9) 0.0203(9) -0.0063(7) 0.0011(7) -0.0031(7)
C16 0.0270(11) 0.0274(10) 0.0264(10) -0.0082(8) -0.0018(8) 0.0073(8)
C17 0.0343(12) 0.0295(11) 0.0281(11) -0.0148(9) -0.0020(9) -0.0016(9)
C18 0.0310(11) 0.0323(11) 0.0214(10) -0.0015(8) -0.0043(8) -0.0045(9)
C19 0.0295(11) 0.0192(10) 0.0374(12) -0.0043(9) -0.0032(9) -0.0037(8)
C20 0.0217(10) 0.0318(11) 0.0285(11) -0.0086(9) -0.0032(8) -0.0075(8)
B1 0.0198(10) 0.0188(10) 0.0194(10) -0.0070(8) -0.0057(8) 0.0008(8)
C21 0.0186(9) 0.0253(10) 0.0216(9) -0.0083(8) -0.0030(7) 0.0012(7)
C22 0.0248(11) 0.0281(11) 0.0357(12) -0.0088(9) -0.0092(9) 0.0091(8)
C23 0.0316(12) 0.0264(11) 0.0315(11) -0.0008(9) -0.0103(9) 0.0024(9)
C24 0.0252(10) 0.0315(11) 0.0211(10) -0.0029(8) -0.0038(8) -0.0020(8)
C25 0.0160(9) 0.0273(10) 0.0203(9) -0.0088(8) -0.0054(7) 0.0033(7)
C26 0.0283(11) 0.0343(11) 0.0262(10) -0.0169(9) -0.0086(8) 0.0070(9)
C27 0.0295(11) 0.0331(11) 0.0283(11) -0.0139(9) -0.0113(9) 0.0011(9)
C28 0.0214(10) 0.0322(11) 0.0285(11) -0.0094(9) -0.0091(8) -0.0030(8)
Sc2 0.01407(17) 0.01791(17) 0.01848(18) -0.00750(13) -0.00067(13) -0.00015(13)
C29 0.0142(9) 0.0301(10) 0.0194(9) -0.0106(8) 0.0014(7) 0.0001(7)
C30 0.0162(9) 0.0238(9) 0.0202(9) -0.0099(7) 0.0003(7) 0.0018(7)
C31 0.0180(9) 0.0260(10) 0.0179(9) -0.0076(7) 0.0008(7) -0.0002(7)
C32 0.0202(9) 0.0216(9) 0.0224(10) -0.0064(8) 0.0038(7) -0.0030(7)
C33 0.0189(9) 0.0264(10) 0.0234(10) -0.0111(8) 0.0038(7) -0.0060(8)
C34 0.0211(10) 0.0439(13) 0.0248(10) -0.0134(9) -0.0036(8) 0.0039(9)
C35 0.0290(11) 0.0275(11) 0.0347(12) -0.0175(9) -0.0039(9) 0.0046(8)
C36 0.0259(10) 0.0407(12) 0.0196(10) -0.0114(9) -0.0029(8) 0.0013(9)
C37 0.0330(12) 0.0232(10) 0.0352(12) -0.0035(9) 0.0004(9) -0.0030(9)
C38 0.0314(11) 0.0333(12) 0.0338(12) -0.0153(9) 0.0013(9) -0.0120(9)
C39 0.0112(8) 0.0218(9) 0.0248(10) -0.0052(7) -0.0029(7) -0.0009(7)
C40 0.0140(8) 0.0212(9) 0.0273(10) -0.0104(8) -0.0034(7) 0.0006(7)
C41 0.0158(9) 0.0225(9) 0.0218(9) -0.0075(7) -0.0038(7) 0.0020(7)
C42 0.0155(8) 0.0196(9) 0.0244(9) -0.0084(7) -0.0039(7) 0.0042(7)
C43 0.0135(8) 0.0245(9) 0.0226(9) -0.0089(8) -0.0017(7) 0.0025(7)
C44 0.0253(10) 0.0249(10) 0.0324(11) -0.0024(9) -0.0067(9) -0.0009(8)
C45 0.0227(10) 0.0269(10) 0.0395(12) -0.0169(9) -0.0071(9) -0.0001(8)
C46 0.0251(10) 0.0350(11) 0.0249(10) -0.0086(9) -0.0076(8) 0.0069(9)
C47 0.0325(11) 0.0220(10) 0.0366(12) -0.0116(9) -0.0077(9) 0.0070(8)
C48 0.0280(11) 0.0407(12) 0.0250(11) -0.0152(9) -0.0043(8) 0.0102(9)
B2 0.0221(10) 0.0176(10) 0.0222(11) -0.0091(8) -0.0011(8) 0.0017(8)
C49 0.0264(10) 0.0291(10) 0.0222(10) -0.0102(8) -0.0043(8) 0.0009(8)
C50 0.0342(12) 0.0250(10) 0.0246(10) -0.0041(8) -0.0092(9) -0.0004(9)
C51 0.0433(13) 0.0298(11) 0.0274(11) -0.0097(9) -0.0121(10) 0.0106(10)
C52 0.0256(11) 0.0468(13) 0.0264(11) -0.0164(10) -0.0100(8) 0.0112(9)
C53 0.0247(10) 0.0308(11) 0.0250(10) -0.0105(8) -0.0043(8) 0.0008(8)
C54 0.0346(12) 0.0330(12) 0.0329(12) -0.0136(9) -0.0099(9) -0.0031(9)
C55 0.0438(13) 0.0332(12) 0.0288(11) -0.0178(9) -0.0099(10) 0.0057(10)
C56 0.0359(12) 0.0356(12) 0.0223(10) -0.0137(9) -0.0028(9) 0.0060(9)

loop_
_atom_type_symbol
_atom_type_description
_atom_type_scat_dispersion_real
_atom_type_scat_dispersion_imag
_atom_type_scat_source
C C 0.0033 0.0016 'International Tables Vol C Tables 4.2.6.8 and 6.1.1.4'
H H 0.0000 0.0000 'International Tables Vol C Tables 4.2.6.8 and 6.1.1.4'
B B 0.0013 0.0007 'International Tables Vol C Tables 4.2.6.8 and 6.1.1.4'
Sc Sc 0.2519 0.3716 'International Tables Vol C Tables 4.2.6.8 and 6.1.1.4'

loop_
_geom_angle_atom_site_label_1
_geom_angle_atom_site_label_2
_geom_angle_atom_site_label_3
_geom_angle
Cnt1 Sc1 B1 111.2
Cnt2 Sc1 B1 110.3
Cnt1 Sc1 Cnt4 138.5
Cnt3 Sc2 B2 110.6
Cnt4 Sc2 B2 111.1
Cnt3 Sc2 Cnt4 138.3
H1B Sc1 H1A 54.9(4)
H1B Sc1 C4 108.8(6)
H1A Sc1 C4 127.9(6)
H1B Sc1 C12 126.9(6)
H1A Sc1 C12 107.8(6)
C4 Sc1 C12 117.49(7)
H1B Sc1 C11 94.0(6)
H1A Sc1 C11 84.2(6)
C4 Sc1 C11 147.40(7)
C12 Sc1 C11 33.43(6)
H1B Sc1 C5 84.2(6)
H1A Sc1 C5 95.4(6)
C4 Sc1 C5 33.35(6)
C12 Sc1 C5 148.23(7)
C11 Sc1 C5 177.98(6)
H1B Sc1 C14 94.4(5)
H1A Sc1 C14 128.5(6)
C4 Sc1 C14 99.21(6)
C12 Sc1 C14 55.01(6)
C11 Sc1 C14 54.87(6)
C5 Sc1 C14 124.36(6)
H1B Sc1 C2 126.6(6)
H1A Sc1 C2 93.0(6)
C4 Sc1 C2 54.95(6)
C12 Sc1 C2 101.50(6)
C11 Sc1 C2 127.24(6)
C5 Sc1 C2 54.73(6)
C14 Sc1 C2 135.33(6)
H1B Sc1 C15 75.7(6)
H1A Sc1 C15 95.7(6)
C4 Sc1 C15 130.74(6)
C12 Sc1 C15 54.95(6)
C11 Sc1 C15 32.95(6)
C5 Sc1 C15 145.31(6)
C14 Sc1 C15 32.96(6)
C2 Sc1 C15 156.41(6)
H1B Sc1 C13 126.5(6)
H1A Sc1 C13 138.4(6)
C4 Sc1 C13 92.69(7)
C12 Sc1 C13 33.08(6)
C11 Sc1 C13 54.73(6)
C5 Sc1 C13 125.89(7)
C14 Sc1 C13 32.77(6)
C2 Sc1 C13 106.00(6)
C15 Sc1 C13 54.34(6)
H1B Sc1 C3 138.7(6)
H1A Sc1 C3 125.5(6)
C4 Sc1 C3 33.10(6)
C12 Sc1 C3 93.72(6)
C11 Sc1 C3 127.07(6)
C5 Sc1 C3 54.69(6)
C14 Sc1 C3 105.10(6)
C2 Sc1 C3 32.79(6)
C15 Sc1 C3 135.86(6)
C13 Sc1 C3 82.19(6)
H1B Sc1 C1 94.3(6)
H1A Sc1 C1 75.9(6)
C4 Sc1 C1 54.77(6)
C12 Sc1 C1 133.08(6)
C11 Sc1 C1 148.43(6)
C5 Sc1 C1 32.89(6)
C14 Sc1 C1 153.98(7)
C2 Sc1 C1 32.73(6)
C15 Sc1 C1 169.64(6)
C13 Sc1 C1 135.98(6)
C3 Sc1 C1 54.16(6)
H1B Sc1 B1 26.7(5)
H1A Sc1 B1 28.2(5)
C4 Sc1 B1 122.04(7)
C12 Sc1 B1 120.46(7)
C11 Sc1 B1 88.62(7)
C5 Sc1 B1 90.10(7)
C14 Sc1 B1 112.33(7)
C2 Sc1 B1 112.33(6)
C15 Sc1 B1 84.49(6)
C13 Sc1 B1 138.51(6)
C3 Sc1 B1 139.31(6)
C1 Sc1 B1 85.30(6)
C2 C1 C5 107.79(16)
C2 C1 C6 122.43(17)
C5 C1 C6 128.94(17)
C2 C1 Sc1 72.67(10)
C5 C1 Sc1 71.79(10)
C6 C1 Sc1 129.27(13)
C3 C2 C1 108.28(16)
C3 C2 C7 125.93(17)
C1 C2 C7 125.21(17)
C3 C2 Sc1 74.21(10)
C1 C2 Sc1 74.60(10)
C7 C2 Sc1 124.10(13)
C2 C3 C4 107.67(16)
C2 C3 C8 123.42(17)
C4 C3 C8 127.07(18)
C2 C3 Sc1 73.01(10)
C4 C3 Sc1 71.17(10)
C8 C3 Sc1 133.47(13)
C5 C4 C3 108.12(16)
C5 C4 C9 124.64(19)
C3 C4 C9 126.78(19)
C5 C4 Sc1 74.20(11)
C3 C4 Sc1 75.73(11)
C9 C4 Sc1 122.21(13)
C4 C5 C1 107.97(16)
C4 C5 C10 124.41(18)
C1 C5 C10 127.20(18)
C4 C5 Sc1 72.45(11)
C1 C5 Sc1 75.32(10)
C10 C5 Sc1 123.85(13)
C15 C11 C12 108.07(17)
C15 C11 C16 127.32(18)
C12 C11 C16 124.22(17)
C15 C11 Sc1 74.92(10)
C12 C11 Sc1 72.64(10)
C16 C11 Sc1 123.89(12)
C13 C12 C11 107.92(16)
C13 C12 C17 126.28(18)
C11 C12 C17 125.09(18)
C13 C12 Sc1 75.53(11)
C11 C12 Sc1 73.93(10)
C17 C12 Sc1 124.02(13)
C14 C13 C12 107.83(17)
C14 C13 C18 123.91(18)
C12 C13 C18 126.39(18)
C14 C13 Sc1 72.63(10)
C12 C13 Sc1 71.39(10)
C18 C13 Sc1 133.83(13)
C13 C14 C15 108.38(17)
C13 C14 C19 126.24(18)
C15 C14 C19 124.69(18)
C13 C14 Sc1 74.60(10)
C15 C14 Sc1 74.46(10)
C19 C14 Sc1 124.56(13)
C11 C15 C14 107.62(17)
C11 C15 C20 129.19(18)
C14 C15 C20 122.31(17)
C11 C15 Sc1 72.14(10)
C14 C15 Sc1 72.57(10)
C20 C15 Sc1 129.12(13)
C25 B1 C21 105.57(15)
C25 B1 Sc1 126.08(13)
C21 B1 Sc1 128.35(13)
C28 C21 C22 113.08(17)
C28 C21 B1 110.46(16)
C22 C21 B1 107.52(15)
C23 C22 C21 114.95(17)
C22 C23 C24 113.78(17)
C23 C24 C25 116.25(16)
C26 C25 C24 113.36(16)
C26 C25 B1 107.99(15)
C24 C25 B1 110.68(16)
C27 C26 C25 114.51(17)
C26 C27 C28 113.54(16)
C27 C28 C21 116.50(16)
H2A Sc2 H2B 55.3(4)
H2A Sc2 C40 108.8(6)
H2B Sc2 C40 126.3(6)
H2A Sc2 C32 127.5(6)
H2B Sc2 C32 113.5(6)
C40 Sc2 C32 114.19(7)
H2A Sc2 C33 95.4(6)
H2B Sc2 C33 87.4(6)
C40 Sc2 C33 145.66(7)
C32 Sc2 C33 33.75(7)
H2A Sc2 C39 84.9(6)
H2B Sc2 C39 93.4(6)
C40 Sc2 C39 33.60(6)
C32 Sc2 C39 145.75(7)
C33 Sc2 C39 179.19(6)
H2A Sc2 C30 89.2(6)
H2B Sc2 C30 127.0(6)
C40 Sc2 C30 100.20(6)
C32 Sc2 C30 55.16(6)
C33 Sc2 C30 54.99(6)
C39 Sc2 C30 124.28(6)
H2A Sc2 C42 128.5(6)
H2B Sc2 C42 92.9(6)
C40 Sc2 C42 55.11(6)
C32 Sc2 C42 100.99(6)
C33 Sc2 C42 125.34(7)
C39 Sc2 C42 54.83(6)
C30 Sc2 C42 138.18(6)
H2A Sc2 C29 73.9(6)
H2B Sc2 C29 95.0(6)
C40 Sc2 C29 132.60(6)
C32 Sc2 C29 55.03(7)
C33 Sc2 C29 32.78(6)
C39 Sc2 C29 146.84(6)
C30 Sc2 C29 33.07(6)
C42 Sc2 C29 155.89(6)
H2A Sc2 C41 139.4(6)
H2B Sc2 C41 125.2(6)
C40 Sc2 C41 33.22(6)
C32 Sc2 C41 91.27(6)
C33 Sc2 C41 124.65(7)
C39 Sc2 C41 54.97(6)
C30 Sc2 C41 107.46(6)
C42 Sc2 C41 32.91(6)
C29 Sc2 C41 136.89(6)
H2A Sc2 C31 121.9(6)
H2B Sc2 C31 142.4(6)
C40 Sc2 C31 91.05(6)
C32 Sc2 C31 33.18(6)
C33 Sc2 C31 54.99(6)
C39 Sc2 C31 124.23(6)
C30 Sc2 C31 32.80(6)
C42 Sc2 C31 107.90(6)
C29 Sc2 C31 54.41(6)
C41 Sc2 C31 82.56(6)
H2A Sc2 C43 96.0(6)
H2B Sc2 C43 74.6(6)
C40 Sc2 C43 55.02(6)
C32 Sc2 C43 133.22(7)
C33 Sc2 C43 147.73(6)
C39 Sc2 C43 32.88(6)
C30 Sc2 C43 155.04(6)
C42 Sc2 C43 32.85(6)
C29 Sc2 C43 168.63(6)
C41 Sc2 C43 54.45(6)
C31 Sc2 C43 136.97(6)
H2A Sc2 B2 27.8(5)
H2B Sc2 B2 27.6(5)
C40 Sc2 B2 121.51(7)
C32 Sc2 B2 124.19(7)
C33 Sc2 B2 91.13(7)
C39 Sc2 B2 89.48(6)
C30 Sc2 B2 109.16(7)
C42 Sc2 B2 112.59(6)
C29 Sc2 B2 83.48(6)
C41 Sc2 B2 139.37(6)
C31 Sc2 B2 137.86(7)
C43 Sc2 B2 85.15(6)
C33 C29 C30 108.05(17)
C33 C29 C34 129.33(18)
C30 C29 C34 121.75(18)
C33 C29 Sc2 72.11(10)
C30 C29 Sc2 72.56(10)
C34 C29 Sc2 129.32(13)
C31 C30 C29 108.27(16)
C31 C30 C35 125.73(17)
C29 C30 C35 125.24(18)
C31 C30 Sc2 74.72(10)
C29 C30 Sc2 74.36(10)
C35 C30 Sc2 124.83(13)
C30 C31 C32 107.80(17)
C30 C31 C36 123.04(17)
C32 C31 C36 127.82(19)
C30 C31 Sc2 72.48(10)
C32 C31 Sc2 71.17(10)
C36 C31 Sc2 132.25(13)
C31 C32 C33 107.69(17)
C31 C32 C37 127.09(19)
C33 C32 C37 124.77(18)
C31 C32 Sc2 75.65(10)
C33 C32 Sc2 73.67(11)
C37 C32 Sc2 122.52(13)
C29 C33 C32 107.99(17)
C29 C33 C38 127.60(19)
C32 C33 C38 124.21(19)
C29 C33 Sc2 75.11(10)
C32 C33 Sc2 72.58(10)
C38 C33 Sc2 122.11(13)
C43 C39 C40 108.09(16)
C43 C39 C44 127.37(18)
C40 C39 C44 124.18(17)
C43 C39 Sc2 75.27(10)
C40 C39 Sc2 72.51(10)
C44 C39 Sc2 123.45(13)
C41 C40 C39 107.94(16)
C41 C40 C45 127.65(18)
C39 C40 C45 123.98(17)
C41 C40 Sc2 75.63(10)
C39 C40 Sc2 73.89(10)
C45 C40 Sc2 122.32(13)
C42 C41 C40 107.53(16)
C42 C41 C46 123.85(17)
C40 C41 C46 127.09(17)
C42 C41 Sc2 72.92(11)
C40 C41 Sc2 71.15(10)
C46 C41 Sc2 132.46(13)
C43 C42 C41 108.42(16)
C43 C42 C47 125.00(17)
C41 C42 C47 126.07(18)
C43 C42 Sc2 74.35(10)
C41 C42 Sc2 74.17(11)
C47 C42 Sc2 123.97(13)
C39 C43 C42 107.88(16)
C39 C43 C48 128.73(18)
C42 C43 C48 122.70(17)
C39 C43 Sc2 71.84(10)
C42 C43 Sc2 72.79(10)
C48 C43 Sc2 128.44(13)
C53 B2 C49 106.42(17)
C53 B2 Sc2 125.90(13)
C49 B2 Sc2 127.67(14)
C50 C49 C56 110.13(17)
C50 C49 B2 109.72(16)
C56 C49 B2 109.14(16)
C51 C50 C49 113.28(17)
C52 C51 C50 113.71(18)
C51 C52 C53 112.44(17)
C54 C53 C52 110.70(17)
C54 C53 B2 107.23(17)
C52 C53 B2 110.66(17)
C55 C54 C53 113.44(18)
C56 C55 C54 112.36(18)
C55 C56 C49 113.83(17)

loop_
_geom_bond_atom_site_label_1
_geom_bond_atom_site_label_2
_geom_bond_distance
Sc1 Cnt1 2.189
Sc1 Cnt2 2.185
Sc2 Cnt3 2.175
Sc2 Cnt4 2.177
Sc1 H1B 2.03(2)
Sc1 H1A 2.05(2)
Sc1 C4 2.4612(19)
Sc1 C12 2.4661(18)
Sc1 C11 2.4828(18)
Sc1 C5 2.4838(18)
Sc1 C14 2.4942(18)
Sc1 C2 2.5046(18)
Sc1 C15 2.5187(18)
Sc1 C13 2.5196(18)
Sc1 C3 2.5201(19)
Sc1 C1 2.5295(17)
Sc1 B1 2.626(2)
C1 C2 1.418(2)
C1 C5 1.420(3)
C1 C6 1.501(3)
C2 C3 1.418(3)
C2 C7 1.503(3)
C3 C4 1.420(3)
C3 C8 1.500(3)
C4 C5 1.419(3)
C4 C9 1.506(3)
C5 C10 1.505(3)
C11 C15 1.419(3)
C11 C12 1.423(3)
C11 C16 1.505(3)
C12 C13 1.420(3)
C12 C17 1.510(3)
C13 C14 1.415(3)
C13 C18 1.498(3)
C14 C15 1.422(3)
C14 C19 1.506(3)
C15 C20 1.500(3)
B1 C25 1.609(3)
B1 C21 1.621(3)
C21 C28 1.543(3)
C21 C22 1.545(3)
C22 C23 1.524(3)
C23 C24 1.532(3)
C24 C25 1.543(3)
C25 C26 1.542(3)
C26 C27 1.528(3)
C27 C28 1.531(3)
Sc2 H2A 2.00(2)
Sc2 H2B 2.05(2)
Sc2 C40 2.4529(18)
Sc2 C32 2.4563(18)
Sc2 C33 2.4704(18)
Sc2 C39 2.4709(17)
Sc2 C30 2.4855(18)
Sc2 C42 2.4948(18)
Sc2 C29 2.5088(18)
Sc2 C41 2.5109(19)
Sc2 C31 2.5142(18)
Sc2 C43 2.5149(18)
Sc2 B2 2.643(2)
C29 C33 1.406(3)
C29 C30 1.422(3)
C29 C34 1.505(3)
C30 C31 1.412(3)
C30 C35 1.502(3)
C31 C32 1.420(3)
C31 C36 1.499(3)
C32 C33 1.430(3)
C32 C37 1.503(3)
C33 C38 1.511(3)
C39 C43 1.412(3)
C39 C40 1.423(3)
C39 C44 1.504(3)
C40 C41 1.420(3)
C40 C45 1.508(3)
C41 C42 1.418(3)
C41 C46 1.500(3)
C42 C43 1.417(3)
C42 C47 1.506(3)
C43 C48 1.503(3)
B2 C53 1.610(3)
B2 C49 1.619(3)
C49 C50 1.551(3)
C49 C56 1.551(3)
C50 C51 1.547(3)
C51 C52 1.514(3)
C52 C53 1.569(3)
C53 C54 1.540(3)
C54 C55 1.522(3)
C55 C56 1.501(3)
